data_2008738
loop_
_publ_author_name
'Tarun Kumar Sarkar'
'Sunil Kumar Ghosh'
'Gur Dayal Nigam'
'Kandasamy Chinnakali'
'Hoong-Kun Fun'

_publ_section_title
;Methyl
 (5<i>SR</i>,6<i>SR</i>)-1,3-dichloro-8-diethylamino-5,6-dihydro-5-hydroxy-7-nitro-6-phenylisoquinoline-5-carboxylate
;
_journal_issue 7
_journal_name_full 'Acta Crystallographica Section C'
_journal_page_first 1138
_journal_page_last 1140
_journal_paper_doi 10.1107/S010827019900390X
_journal_volume 55
_journal_year 1999
_chemical_formula_sum 'C21 H21 Cl2 N3 O5'
_chemical_formula_weight 466.31
_chemical_name_systematic
;
Methyl(5SR,6SR)-1,3-dichloro-8-(diethylamino)-5,6-dihydro-5-hydroxy-6-
phenyl-7-nitro-5-isoquinolinecarboxylate
;
_space_group_IT_number 14
_symmetry_cell_setting monoclinic
_symmetry_space_group_name_Hall '-P 2ybc'
_symmetry_space_group_name_H-M 'P 1 21/c 1'
_audit_creation_method SHELXL-97
_cell_angle_alpha 90.00
_cell_angle_beta 102.3960(10)
_cell_angle_gamma 90.00
_cell_formula_units_Z 4
_cell_length_a 15.1789(6)
_cell_length_b 15.8689(6)
_cell_length_c 9.2735(3)
_cell_measurement_reflns_used 8192
_cell_measurement_temperature 293(2)
_cell_measurement_theta_max 28.33
_cell_measurement_theta_min 1.37
_cell_volume 2181.66(14)
_computing_cell_refinement 'SAINT (Siemens, 1996)'
_computing_data_collection 'SMART (Siemens, 1996)'
_computing_data_reduction SAINT
_computing_molecular_graphics SHELXTL
_computing_publication_material
; SHELXTL and
  PLATON (Spek, 1990)
;
_computing_structure_refinement SHELXTL
_computing_structure_solution 'SHELXTL (Sheldrick, 1997)'
_diffrn_ambient_temperature 293(2)
_diffrn_detector_area_resol_mean 8.33
_diffrn_measurement_device
;
Siemens SMART CCD area detector diffractometer
;
_diffrn_measurement_method '\w scans'
_diffrn_radiation_monochromator graphite
_diffrn_radiation_source 'fine-focus sealed tube'
_diffrn_radiation_type MoK\a
_diffrn_radiation_wavelength 0.71073
_diffrn_reflns_av_R_equivalents 0.028
_diffrn_reflns_av_sigmaI/netI 0.033
_diffrn_reflns_limit_h_max 19
_diffrn_reflns_limit_h_min -20
_diffrn_reflns_limit_k_max 21
_diffrn_reflns_limit_k_min 0
_diffrn_reflns_limit_l_max 12
_diffrn_reflns_limit_l_min 0
_diffrn_reflns_number 14621
_diffrn_reflns_theta_max 28.33
_diffrn_reflns_theta_min 1.37
_exptl_absorpt_coefficient_mu 0.336
_exptl_absorpt_correction_T_max 0.95
_exptl_absorpt_correction_T_min 0.87
_exptl_absorpt_correction_type multi-scan
_exptl_absorpt_process_details
;
empirical (SADABS; Sheldrick, 1996)
;
_exptl_crystal_colour orange
_exptl_crystal_density_diffrn 1.420
_exptl_crystal_density_method 'not measured'
_exptl_crystal_description slab
_exptl_crystal_F_000 968
_exptl_crystal_size_max 0.44
_exptl_crystal_size_mid 0.42
_exptl_crystal_size_min 0.16
_refine_diff_density_max 0.47
_refine_diff_density_min -0.54
_refine_ls_extinction_method none
_refine_ls_goodness_of_fit_ref 1.03
_refine_ls_hydrogen_treatment constr
_refine_ls_matrix_type full
_refine_ls_number_parameters 284
_refine_ls_number_reflns 5389
_refine_ls_number_restraints 0
_refine_ls_restrained_S_all 1.03
_refine_ls_R_factor_all 0.054
_refine_ls_R_factor_gt 0.039
_refine_ls_shift/su_max 0.001
_refine_ls_shift/su_mean 0.000
_refine_ls_structure_factor_coef Fsqd
_refine_ls_weighting_details 'calc w = 1/[\s^2^(Fo^2^)+(0.0463P)^2^+0.6880P] where P=(Fo^2^+2Fc^2^)/3'
_refine_ls_weighting_scheme calc
_refine_ls_wR_factor_ref 0.108
_reflns_number_gt 4192
_reflns_number_total 5389
_reflns_threshold_expression I>2\s(I)
_cod_data_source_file sk1283.cif
_cod_data_source_block I
_cod_original_cell_volume 2181.70(10)
_cod_original_sg_symbol_H-M 'P 21/c'
_cod_database_code 2008738

loop_
_symmetry_equiv_pos_as_xyz
'x, y, z'
'-x, y+1/2, -z+1/2'
'-x, -y, -z'
'x, -y+1/2, z+1/2'

loop_
_atom_site_label
_atom_site_fract_x
_atom_site_fract_y
_atom_site_fract_z
_atom_site_U_iso_or_equiv
_atom_site_adp_type
_atom_site_calc_flag
_atom_site_refinement_flags
_atom_site_occupancy
_atom_site_disorder_assembly
_atom_site_disorder_group
_atom_site_type_symbol
Cl1 0.04108(3) 0.54954(4) 0.23199(6) 0.05674(14) Uani d . 1 . . Cl
Cl2 0.06367(3) 0.70148(4) -0.24722(6) 0.06613(17) Uani d . 1 . . Cl
O1 0.49729(7) 0.56777(9) 0.14259(16) 0.0532(3) Uani d . 1 . . O
O2 0.39485(7) 0.65537(7) 0.19814(14) 0.0412(3) Uani d . 1 . . O
O3 0.35541(7) 0.53307(7) -0.10283(12) 0.0378(3) Uani d . 1 . . O
H3A 0.4017 0.5066 -0.1039 0.057 Uiso calc R 1 . . H
O4 0.43593(10) 0.36903(9) 0.36240(16) 0.0626(4) Uani d . 1 . . O
O5 0.40794(9) 0.46698(10) 0.50810(15) 0.0582(4) Uani d . 1 . . O
N1 0.07190(9) 0.62490(9) 0.00425(16) 0.0407(3) Uani d . 1 . . N
N2 0.39238(9) 0.43113(9) 0.38792(16) 0.0413(3) Uani d . 1 . . N
N3 0.22836(9) 0.52858(8) 0.41740(14) 0.0363(3) Uani d . 1 . . N
C1 0.11378(10) 0.58213(10) 0.12211(18) 0.0356(3) Uani d . 1 . . C
C2 0.11905(11) 0.64382(10) -0.09535(18) 0.0393(3) Uani d . 1 . . C
C3 0.20684(10) 0.61813(10) -0.08878(17) 0.0360(3) Uani d . 1 . . C
H3B 0.2359 0.6293 -0.1654 0.043 Uiso calc R 1 . . H
C4 0.34149(9) 0.53604(9) 0.04277(15) 0.0286(3) Uani d . 1 . . C
C5 0.34283(9) 0.44766(9) 0.11583(16) 0.0297(3) Uani d . 1 . . C
H5 0.4049 0.4267 0.1309 0.036 Uiso calc R 1 . . H
C6 0.32433(9) 0.46377(9) 0.26696(16) 0.0308(3) Uani d . 1 . . C
C7 0.25629(9) 0.51597(9) 0.28885(16) 0.0300(3) Uani d . 1 . . C
C8 0.20568(9) 0.56026(9) 0.15255(16) 0.0289(3) Uani d . 1 . . C
C9 0.24959(9) 0.57531(9) 0.03592(16) 0.0286(3) Uani d . 1 . . C
C10 0.42010(9) 0.58789(9) 0.13464(16) 0.0316(3) Uani d . 1 . . C
C11 0.46712(13) 0.70714(12) 0.2828(2) 0.0527(5) Uani d . 1 . . C
H11A 0.4416 0.7517 0.3309 0.079 Uiso calc R 1 . . H
H11B 0.5018 0.7309 0.2177 0.079 Uiso calc R 1 . . H
H11C 0.5055 0.6729 0.3558 0.079 Uiso calc R 1 . . H
C12 0.28279(9) 0.38260(9) 0.02136(17) 0.0318(3) Uani d . 1 . . C
C13 0.19392(10) 0.36740(9) 0.03100(18) 0.0350(3) Uani d . 1 . . C
H13 0.1686 0.3987 0.0966 0.042 Uiso calc R 1 . . H
C14 0.14268(11) 0.30641(10) -0.0555(2) 0.0412(4) Uani d . 1 . . C
H14 0.0836 0.2968 -0.0470 0.049 Uiso calc R 1 . . H
C15 0.17888(12) 0.25978(12) -0.1543(2) 0.0492(4) Uani d . 1 . . C
H15 0.1443 0.2190 -0.2128 0.059 Uiso calc R 1 . . H
C16 0.26678(13) 0.27415(13) -0.1654(3) 0.0593(5) Uani d . 1 . . C
H16 0.2916 0.2432 -0.2321 0.071 Uiso calc R 1 . . H
C17 0.31822(12) 0.33445(12) -0.0778(2) 0.0495(4) Uani d . 1 . . C
H17 0.3777 0.3429 -0.0854 0.059 Uiso calc R 1 . . H
C18 0.21479(13) 0.61553(11) 0.4634(2) 0.0476(4) Uani d . 1 . . C
H18A 0.1690 0.6158 0.5220 0.057 Uiso calc R 1 . . H
H18B 0.1930 0.6498 0.3764 0.057 Uiso calc R 1 . . H
C19 0.30031(17) 0.65403(14) 0.5524(3) 0.0648(6) Uani d . 1 . . C
H19A 0.2876 0.7093 0.5847 0.097 Uiso calc R 1 . . H
H19B 0.3444 0.6580 0.4924 0.097 Uiso calc R 1 . . H
H19C 0.3234 0.6193 0.6368 0.097 Uiso calc R 1 . . H
C20 0.23254(13) 0.46246(12) 0.5297(2) 0.0479(4) Uani d . 1 . . C
H20A 0.2797 0.4763 0.6149 0.058 Uiso calc R 1 . . H
H20B 0.2483 0.4093 0.4900 0.058 Uiso calc R 1 . . H
C21 0.14378(18) 0.45239(17) 0.5785(3) 0.0755(7) Uani d . 1 . . C
H21A 0.1498 0.4092 0.6525 0.113 Uiso calc R 1 . . H
H21B 0.0973 0.4369 0.4951 0.113 Uiso calc R 1 . . H
H21C 0.1282 0.5047 0.6186 0.113 Uiso calc R 1 . . H

loop_
_atom_site_aniso_label
_atom_site_aniso_U_11
_atom_site_aniso_U_22
_atom_site_aniso_U_33
_atom_site_aniso_U_12
_atom_site_aniso_U_13
_atom_site_aniso_U_23
Cl1 0.0328(2) 0.0815(3) 0.0605(3) 0.0021(2) 0.02011(19) 0.0099(2)
Cl2 0.0510(3) 0.0814(4) 0.0605(3) 0.0258(2) -0.0003(2) 0.0274(3)
O1 0.0255(5) 0.0604(8) 0.0736(9) -0.0004(5) 0.0105(5) -0.0186(7)
O2 0.0336(6) 0.0337(5) 0.0544(7) -0.0007(4) 0.0051(5) -0.0068(5)
O3 0.0339(6) 0.0490(7) 0.0321(5) 0.0094(5) 0.0105(4) 0.0024(5)
O4 0.0632(9) 0.0583(8) 0.0605(9) 0.0305(7) 0.0007(7) 0.0110(7)
O5 0.0499(7) 0.0773(10) 0.0396(7) 0.0060(7) -0.0073(6) -0.0017(6)
N1 0.0284(6) 0.0464(8) 0.0457(8) 0.0094(5) 0.0046(5) 0.0009(6)
N2 0.0355(7) 0.0451(8) 0.0401(8) 0.0039(6) 0.0009(5) 0.0088(6)
N3 0.0429(7) 0.0359(7) 0.0313(6) 0.0014(5) 0.0107(5) -0.0003(5)
C1 0.0276(7) 0.0404(8) 0.0398(8) 0.0032(6) 0.0098(6) -0.0030(6)
C2 0.0337(7) 0.0405(8) 0.0401(8) 0.0099(6) 0.0002(6) 0.0044(7)
C3 0.0318(7) 0.0400(8) 0.0357(8) 0.0058(6) 0.0064(6) 0.0062(6)
C4 0.0250(6) 0.0313(7) 0.0299(7) 0.0032(5) 0.0069(5) 0.0013(5)
C5 0.0235(6) 0.0293(7) 0.0359(7) 0.0038(5) 0.0057(5) 0.0016(6)
C6 0.0275(6) 0.0303(7) 0.0327(7) 0.0006(5) 0.0025(5) 0.0033(6)
C7 0.0287(7) 0.0293(6) 0.0315(7) -0.0024(5) 0.0051(5) -0.0011(5)
C8 0.0257(6) 0.0284(6) 0.0325(7) 0.0020(5) 0.0059(5) -0.0006(5)
C9 0.0233(6) 0.0281(6) 0.0336(7) 0.0019(5) 0.0046(5) 0.0001(5)
C10 0.0283(7) 0.0326(7) 0.0347(7) -0.0004(5) 0.0088(5) 0.0036(6)
C11 0.0492(10) 0.0413(9) 0.0625(12) -0.0088(8) 0.0005(9) -0.0098(8)
C12 0.0293(7) 0.0284(7) 0.0379(8) 0.0025(5) 0.0073(6) 0.0001(6)
C13 0.0311(7) 0.0341(7) 0.0415(8) 0.0011(6) 0.0117(6) -0.0028(6)
C14 0.0315(7) 0.0400(8) 0.0524(10) -0.0039(6) 0.0094(7) -0.0044(7)
C15 0.0458(9) 0.0423(9) 0.0594(11) -0.0070(7) 0.0109(8) -0.0154(8)
C16 0.0522(11) 0.0529(11) 0.0792(14) -0.0059(9) 0.0281(10) -0.0314(10)
C17 0.0350(8) 0.0472(9) 0.0718(12) -0.0044(7) 0.0238(8) -0.0197(9)
C18 0.0611(11) 0.0421(9) 0.0414(9) 0.0039(8) 0.0150(8) -0.0072(7)
C19 0.0852(16) 0.0515(11) 0.0580(12) -0.0174(11) 0.0163(11) -0.0138(10)
C20 0.0584(11) 0.0490(10) 0.0380(9) -0.0004(8) 0.0140(8) 0.0076(7)
C21 0.0822(16) 0.0812(16) 0.0756(16) 0.0034(13) 0.0446(14) 0.0240(13)

loop_
_atom_type_symbol
_atom_type_description
_atom_type_scat_dispersion_real
_atom_type_scat_dispersion_imag
_atom_type_scat_source
C C 0.0033 0.0016 'International Tables Vol C Tables 4.2.6.8 and 6.1.1.4'
H H 0.0000 0.0000 'International Tables Vol C Tables 4.2.6.8 and 6.1.1.4'
N N 0.0061 0.0033 'International Tables Vol C Tables 4.2.6.8 and 6.1.1.4'
O O 0.0106 0.0060 'International Tables Vol C Tables 4.2.6.8 and 6.1.1.4'
Cl Cl 0.1484 0.1585 'International Tables Vol C Tables 4.2.6.8 and 6.1.1.4'

loop_
_geom_angle_atom_site_label_1
_geom_angle_atom_site_label_2
_geom_angle_atom_site_label_3
_geom_angle
C10 O2 C11 116.18(13)
C2 N1 C1 117.22(13)
O5 N2 O4 122.40(14)
O5 N2 C6 120.24(14)
O4 N2 C6 117.28(14)
C7 N3 C20 122.72(13)
C7 N3 C18 118.70(13)
C20 N3 C18 116.82(13)
N1 C1 C8 124.80(14)
N1 C1 Cl1 112.57(11)
C8 C1 Cl1 122.52(12)
N1 C2 C3 124.39(14)
N1 C2 Cl2 116.54(11)
C3 C2 Cl2 119.02(13)
C9 C3 C2 117.29(14)
O3 C4 C9 107.38(11)
O3 C4 C10 106.77(11)
C9 C4 C10 113.48(11)
O3 C4 C5 113.32(11)
C9 C4 C5 108.34(11)
C10 C4 C5 107.67(11)
C6 C5 C12 116.18(12)
C6 C5 C4 105.31(11)
C12 C5 C4 114.21(12)
C7 C6 N2 122.39(14)
C7 C6 C5 122.38(13)
N2 C6 C5 114.51(12)
N3 C7 C6 127.09(14)
N3 C7 C8 117.88(12)
C6 C7 C8 114.97(12)
C1 C8 C9 114.65(13)
C1 C8 C7 126.11(13)
C9 C8 C7 118.96(12)
C3 C9 C8 120.89(13)
C3 C9 C4 120.08(13)
C8 C9 C4 118.76(12)
O1 C10 O2 124.19(14)
O1 C10 C4 121.30(13)
O2 C10 C4 114.49(12)
C17 C12 C13 117.73(14)
C17 C12 C5 118.97(13)
C13 C12 C5 123.29(13)
C14 C13 C12 121.03(14)
C15 C14 C13 120.34(15)
C16 C15 C14 119.38(16)
C15 C16 C17 120.23(16)
C16 C17 C12 121.28(15)
N3 C18 C19 112.36(16)
N3 C20 C21 112.32(17)

loop_
_geom_bond_atom_site_label_1
_geom_bond_atom_site_label_2
_geom_bond_site_symmetry_2
_geom_bond_distance
_geom_bond_publ_flag
Cl1 C1 . 1.7337(16) ?
Cl2 C2 . 1.7375(16) ?
O1 C10 . 1.201(2) ?
O2 C10 . 1.318(2) ?
O2 C11 . 1.458(2) ?
O3 C4 . 1.412(2) ?
O4 N2 . 1.238(2) ?
O5 N2 . 1.228(2) ?
N1 C2 . 1.319(2) yes
N1 C1 . 1.327(2) yes
N2 C6 . 1.448(2) ?
N3 C7 . 1.363(2) yes
N3 C20 . 1.470(2) ?
N3 C18 . 1.472(2) ?
C1 C8 . 1.4061(19) ?
C2 C3 . 1.382(2) yes
C3 C9 . 1.378(2) yes
C4 C9 . 1.517(2) ?
C4 C10 . 1.546(2) ?
C4 C5 . 1.5558(19) ?
C5 C6 . 1.509(2) ?
C5 C12 . 1.524(2) ?
C6 C7 . 1.373(2) yes
C7 C8 . 1.505(2) yes
C8 C9 . 1.4073(19) ?
C12 C17 . 1.390(2) ?
C12 C13 . 1.392(2) ?
C13 C14 . 1.385(2) ?
C14 C15 . 1.380(2) ?
C15 C16 . 1.379(3) ?
C16 C17 . 1.383(3) ?
C18 C19 . 1.510(3) ?
C20 C21 . 1.519(3) ?

loop_
_geom_hbond_atom_site_label_D
_geom_hbond_atom_site_label_H
_geom_hbond_atom_site_label_A
_geom_hbond_site_symmetry_A
_geom_hbond_distance_DH
_geom_hbond_distance_HA
_geom_hbond_distance_DA
_geom_hbond_angle_DHA
_geom_hbond_publ_flag
O3 H3A O1 3_665 0.82 2.03 2.837(2) 169 yes
C5 H5 O4 1_555 0.98 2.29 2.719(2) 106 no
C11 H11B O4 2_655 0.96 2.56 3.381(2) 144 yes
C17 H17 O1 3_665 0.93 2.51 3.366(2) 152 yes
C20 H20A O5 1_555 0.97 2.37 2.713(2) 100 no
C20 H20B N2 1_555 0.97 2.59 3.038(2) 109 no
C16 H16 \p(phe) 4_554 0.93 3.21 3.943(2) 137 yes
C21 H21A \p(phe) 1_556 0.96 2.98 3.880(2) 157 yes

loop_
_geom_torsion_atom_site_label_1
_geom_torsion_atom_site_label_2
_geom_torsion_atom_site_label_3
_geom_torsion_atom_site_label_4
_geom_torsion
_geom_torsion_publ_flag
C2 N1 C1 C8 4.1(2) ?
C2 N1 C1 Cl1 -172.16(13) ?
C1 N1 C2 C3 3.8(3) ?
C1 N1 C2 Cl2 -178.86(12) ?
N1 C2 C3 C9 -5.1(3) ?
Cl2 C2 C3 C9 177.61(12) ?
O3 C4 C5 C6 -178.41(11) ?
C9 C4 C5 C6 -59.35(14) ?
C10 C4 C5 C6 63.74(13) ?
O3 C4 C5 C12 -49.75(15) ?
C9 C4 C5 C12 69.30(14) ?
C10 C4 C5 C12 -167.60(11) ?
O5 N2 C6 C7 -21.4(2) yes
O4 N2 C6 C7 161.85(15) ?
O5 N2 C6 C5 149.08(15) ?
O4 N2 C6 C5 -27.7(2) yes
C12 C5 C6 C7 -81.01(17) ?
C4 C5 C6 C7 46.47(17) ?
C12 C5 C6 N2 108.52(14) ?
C4 C5 C6 N2 -124.00(13) ?
C20 N3 C7 C6 -31.6(2) ?
C18 N3 C7 C6 132.83(17) ?
C20 N3 C7 C8 145.41(15) ?
C18 N3 C7 C8 -50.14(19) ?
N2 C6 C7 N3 -17.0(2) ?
C5 C6 C7 N3 173.24(14) ?
N2 C6 C7 C8 165.86(13) ?
C5 C6 C7 C8 -3.9(2) ?
N1 C1 C8 C9 -9.7(2) ?
Cl1 C1 C8 C9 166.20(11) ?
N1 C1 C8 C7 176.50(14) ?
Cl1 C1 C8 C7 -7.6(2) ?
N3 C7 C8 C1 -30.1(2) yes
C6 C7 C8 C1 147.26(15) ?
N3 C7 C8 C9 156.33(13) ?
C6 C7 C8 C9 -26.28(19) ?
C2 C3 C9 C8 -1.3(2) ?
C2 C3 C9 C4 172.54(14) ?
C1 C8 C9 C3 7.9(2) ?
C7 C8 C9 C3 -177.81(13) ?
C1 C8 C9 C4 -166.01(13) ?
C7 C8 C9 C4 8.25(19) ?
O3 C4 C9 C3 -15.46(18) ?
C10 C4 C9 C3 102.30(16) ?
C5 C4 C9 C3 -138.19(14) ?
O3 C4 C9 C8 158.53(12) ?
C10 C4 C9 C8 -83.71(16) ?
C5 C4 C9 C8 35.80(17) ?
C11 O2 C10 O1 -0.2(2) ?
C11 O2 C10 C4 -178.54(14) ?
O3 C4 C10 O1 -57.11(18) ?
C9 C4 C10 O1 -175.21(15) ?
C5 C4 C10 O1 64.89(18) ?
O3 C4 C10 O2 121.28(13) ?
C9 C4 C10 O2 3.2(2) yes
C5 C4 C10 O2 -116.71(13) ?
C6 C5 C12 C17 -148.53(15) ?
C4 C5 C12 C17 88.53(17) ?
C6 C5 C12 C13 30.2(2) ?
C4 C5 C12 C13 -92.77(17) ?
C17 C12 C13 C14 -0.1(2) ?
C5 C12 C13 C14 -178.79(14) ?
C12 C13 C14 C15 -0.5(3) ?
C13 C14 C15 C16 0.4(3) ?
C14 C15 C16 C17 0.3(3) ?
C15 C16 C17 C12 -0.9(3) ?
C13 C12 C17 C16 0.8(3) ?
C5 C12 C17 C16 179.56(18) ?
C7 N3 C18 C19 -87.37(19) ?
C20 N3 C18 C19 78.0(2) ?
C7 N3 C20 C21 -130.16(19) ?
C18 N3 C20 C21 65.1(2) ?
